data_2215805
loop_
_publ_author_name
'Butcher, Ray J.'
'Jasinski, Jerry P.'
'Ravindra, H.J.'
'Dharmaprakash, S.M.'

_publ_contact_author_address
;
Department of Chemistry
Keene State College
229 Main Street
Keene, New Hampshire 03435-2001
USA
;
_publ_contact_author_email jjasinski@keene.edu
_publ_contact_author_fax '603 358-2987'
_publ_contact_author_name 'Jasinski, Jerry P.'
_publ_contact_author_phone '603 358-2563'
_publ_section_title
;
 <i>N</i>-(4-Nitrophenyl)-<i>N</i>'-phenylsuccinamide
;
_journal_coeditor_code BT2535
_journal_date_accepted 2007-10-15
_journal_date_recd_electronic 2007-10-07
_journal_issue 11
_journal_name_full 'Acta Crystallographica Section E'
_journal_page_first o4367
_journal_page_last o4367
_journal_paper_category QO
_journal_paper_doi 10.1107/S1600536807050477
_journal_volume 63
_journal_year 2007
_chemical_formula_iupac 'C16 H15 N3 O4'
_chemical_formula_moiety 'C16 H15 N3 O4'
_chemical_formula_sum 'C16 H15 N3 O4'
_chemical_formula_weight 313.31
_chemical_name_systematic
;
N-(4-nitrophenyl)-N'-phenylsuccinamide
;
_space_group_IT_number 2
_symmetry_cell_setting triclinic
_symmetry_space_group_name_Hall '-P 1'
_symmetry_space_group_name_H-M 'P -1'
_atom_sites_solution_hydrogens geom
_atom_sites_solution_primary direct
_atom_sites_solution_secondary difmap
_audit_creation_method SHELXL-97
_cell_angle_alpha 79.2160(10)
_cell_angle_beta 79.0140(10)
_cell_angle_gamma 83.7790(10)
_cell_formula_units_Z 2
_cell_length_a 5.7585(4)
_cell_length_b 9.8447(8)
_cell_length_c 12.9961(10)
_cell_measurement_reflns_used 6328
_cell_measurement_temperature 100
_cell_measurement_theta_max 30.50
_cell_measurement_theta_min 2.43
_cell_volume 708.46(9)
_computing_cell_refinement 'APEX2 (Bruker, 2006)'
_computing_data_collection 'APEX2 (Bruker, 2006)'
_computing_data_reduction 'SAINT (Bruker, 2005)'
_computing_molecular_graphics 'SHELXTL (Bruker 2000)'
_computing_publication_material 'SHELXTL (Bruker 2000)'
_computing_structure_refinement 'SHELXL97 (Sheldrick, 1997)'
_computing_structure_solution 'SHELXS97 (Sheldrick, 1997)'
_diffrn_ambient_temperature 100
_diffrn_measured_fraction_theta_full 0.999
_diffrn_measured_fraction_theta_max 0.986
_diffrn_measurement_device_type 'Bruker SMART CCD area detector'
_diffrn_measurement_method '\f and \w'
_diffrn_radiation_monochromator graphite
_diffrn_radiation_source 'fine-focus sealed tube'
_diffrn_radiation_type MoK\a
_diffrn_radiation_wavelength 0.71073
_diffrn_reflns_av_R_equivalents 0.0144
_diffrn_reflns_av_sigmaI/netI 0.0218
_diffrn_reflns_limit_h_max 8
_diffrn_reflns_limit_h_min -8
_diffrn_reflns_limit_k_max 14
_diffrn_reflns_limit_k_min -14
_diffrn_reflns_limit_l_max 18
_diffrn_reflns_limit_l_min -17
_diffrn_reflns_number 8553
_diffrn_reflns_theta_full 25.00
_diffrn_reflns_theta_max 30.50
_diffrn_reflns_theta_min 1.62
_diffrn_standards_decay_% 0
_exptl_absorpt_coefficient_mu 0.108
_exptl_absorpt_correction_T_max 1.00000
_exptl_absorpt_correction_T_min 0.80222
_exptl_absorpt_correction_type multi-scan
_exptl_absorpt_process_details 'Sadabs (Sheldrick, 2004)'
_exptl_crystal_colour colorless
_exptl_crystal_density_diffrn 1.469
_exptl_crystal_density_method 'not measured'
_exptl_crystal_description block
_exptl_crystal_F_000 328
_exptl_crystal_size_max 0.60
_exptl_crystal_size_mid 0.53
_exptl_crystal_size_min 0.40
_refine_diff_density_max 0.719
_refine_diff_density_min -0.316
_refine_ls_extinction_method none
_refine_ls_goodness_of_fit_ref 1.047
_refine_ls_hydrogen_treatment constr
_refine_ls_matrix_type full
_refine_ls_number_parameters 208
_refine_ls_number_reflns 4260
_refine_ls_number_restraints 0
_refine_ls_restrained_S_all 1.047
_refine_ls_R_factor_all 0.0572
_refine_ls_R_factor_gt 0.0539
_refine_ls_shift/su_max 0.003
_refine_ls_shift/su_mean 0.001
_refine_ls_structure_factor_coef Fsqd
_refine_ls_weighting_details 'calc w=1/[\s^2^(Fo^2^)+(0.0918P)^2^+0.2598P] where P=(Fo^2^+2Fc^2^)/3'
_refine_ls_weighting_scheme calc
_refine_ls_wR_factor_gt 0.1460
_refine_ls_wR_factor_ref 0.1490
_reflns_number_gt 3904
_reflns_number_total 4260
_reflns_threshold_expression I>2\s(I)
_cod_data_source_file bt2535.cif
_cod_data_source_block I
_cod_original_sg_symbol_H-M ' P -1'
_cod_database_code 2215805
_cod_database_fobs_code 2215805

loop_
_symmetry_equiv_pos_as_xyz
'x, y, z'
'-x, -y, -z'

loop_
_atom_site_type_symbol
_atom_site_label
_atom_site_fract_x
_atom_site_fract_y
_atom_site_fract_z
_atom_site_U_iso_or_equiv
_atom_site_adp_type
_atom_site_calc_flag
_atom_site_refinement_flags
_atom_site_occupancy
O O1 0.20220(15) 0.59779(8) 0.11503(7) 0.0216(2) Uani d . 1
O O2 0.85535(16) 0.89058(8) -0.09865(8) 0.0238(2) Uani d . 1
O O31 -0.94624(17) 0.83821(11) 0.42542(8) 0.0303(2) Uani d . 1
O O32 -0.83201(19) 0.62538(11) 0.48486(9) 0.0339(2) Uani d . 1
N N1 0.06558(16) 0.81592(9) 0.14504(8) 0.01558(19) Uani d . 1
H H1A 0.1019 0.9028 0.1300 0.019 Uiso calc R 1
N N2 0.97801(16) 0.67817(9) -0.14277(7) 0.01529(19) Uani d . 1
H H2B 0.9512 0.5897 -0.1272 0.018 Uiso calc R 1
N N3 -0.79896(19) 0.73754(12) 0.42692(9) 0.0237(2) Uani d . 1
C C1 -0.14639(18) 0.78803(10) 0.21684(8) 0.0142(2) Uani d . 1
C C2 -0.3242(2) 0.89650(11) 0.21885(9) 0.0192(2) Uani d . 1
H H2A -0.2980 0.9824 0.1725 0.023 Uiso calc R 1
C C3 -0.5377(2) 0.87974(13) 0.28773(10) 0.0215(2) Uani d . 1
H H3A -0.6589 0.9533 0.2893 0.026 Uiso calc R 1
C C4 -0.5715(2) 0.75360(12) 0.35439(9) 0.0184(2) Uani d . 1
C C5 -0.3970(2) 0.64476(12) 0.35496(9) 0.0193(2) Uani d . 1
H H5A -0.4238 0.5596 0.4021 0.023 Uiso calc R 1
C C6 -0.1823(2) 0.66201(11) 0.28562(9) 0.0175(2) Uani d . 1
H H6A -0.0608 0.5886 0.2850 0.021 Uiso calc R 1
C C7 0.22059(18) 0.72342(11) 0.09634(8) 0.0147(2) Uani d . 1
C C8 0.41412(19) 0.79024(11) 0.01248(9) 0.0165(2) Uani d . 1
H H8A 0.4492 0.8769 0.0327 0.020 Uiso calc R 1
H H8B 0.3566 0.8150 -0.0562 0.020 Uiso calc R 1
C C9 0.64177(19) 0.69581(10) -0.00172(8) 0.0152(2) Uani d . 1
H H9A 0.7002 0.6710 0.0668 0.018 Uiso calc R 1
H H9B 0.6077 0.6092 -0.0224 0.018 Uiso calc R 1
C C10 0.83239(19) 0.76554(11) -0.08602(8) 0.0151(2) Uani d . 1
C C11 1.17126(19) 0.71785(11) -0.22565(8) 0.0145(2) Uani d . 1
C C12 1.1442(2) 0.83097(12) -0.30570(9) 0.0190(2) Uani d . 1
H H12A 0.9966 0.8846 -0.3048 0.023 Uiso calc R 1
C C13 1.3342(2) 0.86508(13) -0.38702(10) 0.0230(2) Uani d . 1
H H13A 1.3166 0.9433 -0.4409 0.028 Uiso calc R 1
C C14 1.5494(2) 0.78587(13) -0.39017(10) 0.0236(3) Uani d . 1
H H14A 1.6781 0.8092 -0.4463 0.028 Uiso calc R 1
C C15 1.5752(2) 0.67233(13) -0.31067(10) 0.0233(2) Uani d . 1
H H15A 1.7217 0.6175 -0.3127 0.028 Uiso calc R 1
C C16 1.3867(2) 0.63844(12) -0.22772(9) 0.0188(2) Uani d . 1
H H16A 1.4054 0.5615 -0.1729 0.023 Uiso calc R 1

loop_
_atom_site_aniso_label
_atom_site_aniso_U_11
_atom_site_aniso_U_22
_atom_site_aniso_U_33
_atom_site_aniso_U_12
_atom_site_aniso_U_13
_atom_site_aniso_U_23
O1 0.0215(4) 0.0110(4) 0.0287(4) -0.0031(3) 0.0062(3) -0.0044(3)
O2 0.0255(4) 0.0119(4) 0.0305(5) -0.0060(3) 0.0085(3) -0.0058(3)
O31 0.0197(4) 0.0355(5) 0.0326(5) 0.0023(4) 0.0018(4) -0.0065(4)
O32 0.0299(5) 0.0304(5) 0.0359(6) -0.0092(4) 0.0064(4) -0.0003(4)
N1 0.0159(4) 0.0096(4) 0.0194(4) -0.0019(3) 0.0021(3) -0.0026(3)
N2 0.0158(4) 0.0104(4) 0.0176(4) -0.0025(3) 0.0025(3) -0.0018(3)
N3 0.0194(5) 0.0279(5) 0.0232(5) -0.0049(4) 0.0006(4) -0.0053(4)
C1 0.0143(4) 0.0130(4) 0.0153(5) -0.0020(3) -0.0005(3) -0.0037(3)
C2 0.0192(5) 0.0141(5) 0.0215(5) 0.0014(4) -0.0006(4) -0.0005(4)
C3 0.0172(5) 0.0211(5) 0.0241(5) 0.0038(4) -0.0012(4) -0.0042(4)
C4 0.0156(5) 0.0223(5) 0.0174(5) -0.0036(4) 0.0001(4) -0.0056(4)
C5 0.0209(5) 0.0176(5) 0.0175(5) -0.0034(4) 0.0014(4) -0.0019(4)
C6 0.0186(5) 0.0141(4) 0.0176(5) 0.0002(4) 0.0002(4) -0.0014(4)
C7 0.0142(4) 0.0122(4) 0.0168(5) -0.0019(3) 0.0002(3) -0.0029(3)
C8 0.0166(5) 0.0118(4) 0.0187(5) -0.0021(3) 0.0023(4) -0.0012(3)
C9 0.0153(4) 0.0118(4) 0.0165(5) -0.0028(3) 0.0019(4) -0.0013(3)
C10 0.0149(4) 0.0130(4) 0.0165(5) -0.0025(3) 0.0004(4) -0.0029(3)
C11 0.0143(4) 0.0132(4) 0.0157(5) -0.0029(3) 0.0002(3) -0.0036(3)
C12 0.0185(5) 0.0174(5) 0.0186(5) -0.0013(4) 0.0000(4) -0.0001(4)
C13 0.0251(6) 0.0229(5) 0.0182(5) -0.0055(4) 0.0016(4) 0.0003(4)
C14 0.0193(5) 0.0297(6) 0.0211(5) -0.0073(4) 0.0044(4) -0.0073(4)
C15 0.0150(5) 0.0280(6) 0.0268(6) 0.0004(4) -0.0003(4) -0.0091(5)
C16 0.0171(5) 0.0184(5) 0.0201(5) 0.0013(4) -0.0027(4) -0.0037(4)

loop_
_atom_type_symbol
_atom_type_description
_atom_type_scat_dispersion_real
_atom_type_scat_dispersion_imag
_atom_type_scat_source
C C 0.0033 0.0016 'International Tables Vol C Tables 4.2.6.8 and 6.1.1.4'
H H 0.0000 0.0000 'International Tables Vol C Tables 4.2.6.8 and 6.1.1.4'
N N 0.0061 0.0033 'International Tables Vol C Tables 4.2.6.8 and 6.1.1.4'
O O 0.0106 0.0060 'International Tables Vol C Tables 4.2.6.8 and 6.1.1.4'

loop_
_geom_angle_atom_site_label_1
_geom_angle_atom_site_label_2
_geom_angle_atom_site_label_3
_geom_angle
C7 N1 C1 127.19(9)
C7 N1 H1A 116.4
C1 N1 H1A 116.4
C10 N2 C11 125.28(9)
C10 N2 H2B 117.4
C11 N2 H2B 117.4
O32 N3 O31 123.96(11)
O32 N3 C4 118.41(10)
O31 N3 C4 117.63(10)
C6 C1 C2 120.11(10)
C6 C1 N1 123.70(9)
C2 C1 N1 116.17(9)
C3 C2 C1 120.47(10)
C3 C2 H2A 119.8
C1 C2 H2A 119.8
C2 C3 C4 118.67(10)
C2 C3 H3A 120.7
C4 C3 H3A 120.7
C3 C4 C5 122.05(10)
C3 C4 N3 117.98(10)
C5 C4 N3 119.97(10)
C4 C5 C6 119.13(10)
C4 C5 H5A 120.4
C6 C5 H5A 120.4
C5 C6 C1 119.56(10)
C5 C6 H6A 120.2
C1 C6 H6A 120.2
O1 C7 N1 123.76(10)
O1 C7 C8 122.49(9)
N1 C7 C8 113.69(9)
C7 C8 C9 112.61(9)
C7 C8 H8A 109.1
C9 C8 H8A 109.1
C7 C8 H8B 109.1
C9 C8 H8B 109.1
H8A C8 H8B 107.8
C10 C9 C8 111.42(9)
C10 C9 H9A 109.3
C8 C9 H9A 109.3
C10 C9 H9B 109.3
C8 C9 H9B 109.3
H9A C9 H9B 108.0
O2 C10 N2 123.39(10)
O2 C10 C9 122.10(9)
N2 C10 C9 114.47(9)
C16 C11 C12 120.11(10)
C16 C11 N2 118.88(10)
C12 C11 N2 120.97(10)
C13 C12 C11 119.69(11)
C13 C12 H12A 120.2
C11 C12 H12A 120.2
C14 C13 C12 120.62(11)
C14 C13 H13A 119.7
C12 C13 H13A 119.7
C15 C14 C13 119.55(11)
C15 C14 H14A 120.2
C13 C14 H14A 120.2
C14 C15 C16 120.30(11)
C14 C15 H15A 119.9
C16 C15 H15A 119.9
C11 C16 C15 119.73(11)
C11 C16 H16A 120.1
C15 C16 H16A 120.1

loop_
_geom_bond_atom_site_label_1
_geom_bond_atom_site_label_2
_geom_bond_distance
O1 C7 1.2273(13)
O2 C10 1.2293(13)
O31 N3 1.2324(14)
O32 N3 1.2256(15)
N1 C7 1.3605(13)
N1 C1 1.4067(13)
N1 H1A 0.8800
N2 C10 1.3536(13)
N2 C11 1.4252(13)
N2 H2B 0.8800
N3 C4 1.4655(15)
C1 C6 1.3968(15)
C1 C2 1.3973(14)
C2 C3 1.3820(16)
C2 H2A 0.9500
C3 C4 1.3842(17)
C3 H3A 0.9500
C4 C5 1.3873(16)
C5 C6 1.3903(15)
C5 H5A 0.9500
C6 H6A 0.9500
C7 C8 1.5133(14)
C8 C9 1.5246(15)
C8 H8A 0.9900
C8 H8B 0.9900
C9 C10 1.5166(14)
C9 H9A 0.9900
C9 H9B 0.9900
C11 C16 1.3913(15)
C11 C12 1.3918(15)
C12 C13 1.3901(15)
C12 H12A 0.9500
C13 C14 1.3889(18)
C13 H13A 0.9500
C14 C15 1.3890(18)
C14 H14A 0.9500
C15 C16 1.3963(16)
C15 H15A 0.9500
C16 H16A 0.9500

loop_
_geom_hbond_atom_site_label_D
_geom_hbond_atom_site_label_H
_geom_hbond_atom_site_label_A
_geom_hbond_site_symmetry_A
_geom_hbond_distance_DH
_geom_hbond_distance_HA
_geom_hbond_distance_DA
_geom_hbond_angle_DHA
N1 H1A O2 2_675 0.88 2.03 2.9066(12) 173.3
N2 H2B O1 2_665 0.88 2.10 2.9478(12) 162.0
C6 H6A O1 . 0.95 2.42 2.9271(15) 113

loop_
_geom_torsion_atom_site_label_1
_geom_torsion_atom_site_label_2
_geom_torsion_atom_site_label_3
_geom_torsion_atom_site_label_4
_geom_torsion
C7 N1 C1 C6 30.18(17)
C7 N1 C1 C2 -151.52(11)
C6 C1 C2 C3 -0.80(17)
N1 C1 C2 C3 -179.16(10)
C1 C2 C3 C4 -0.03(18)
C2 C3 C4 C5 0.83(18)
C2 C3 C4 N3 -179.99(10)
O32 N3 C4 C3 178.70(12)
O31 N3 C4 C3 -0.99(17)
O32 N3 C4 C5 -2.09(17)
O31 N3 C4 C5 178.21(11)
C3 C4 C5 C6 -0.79(18)
N3 C4 C5 C6 -179.96(10)
C4 C5 C6 C1 -0.06(17)
C2 C1 C6 C5 0.83(17)
N1 C1 C6 C5 179.07(10)
C1 N1 C7 O1 -5.20(18)
C1 N1 C7 C8 172.20(10)
O1 C7 C8 C9 -30.73(15)
N1 C7 C8 C9 151.83(10)
C7 C8 C9 C10 -179.91(9)
C11 N2 C10 O2 -1.76(18)
C11 N2 C10 C9 -179.55(10)
C8 C9 C10 O2 35.54(15)
C8 C9 C10 N2 -146.63(10)
C10 N2 C11 C16 135.14(12)
C10 N2 C11 C12 -47.19(16)
C16 C11 C12 C13 -0.71(17)
N2 C11 C12 C13 -178.36(10)
C11 C12 C13 C14 1.16(18)
C12 C13 C14 C15 -0.60(19)
C13 C14 C15 C16 -0.41(19)
C12 C11 C16 C15 -0.28(17)
N2 C11 C16 C15 177.41(10)
C14 C15 C16 C11 0.85(18)

loop_
_cod_related_entry_id
_cod_related_entry_database
_cod_related_entry_code
1 ChemSpider 21121352
